data_8107449
loop_
_publ_author_name
'Kim, Kang-Woo'
'Kim, Sunghyeon'

_publ_section_title
;
 Crystal structure of bis(trimethylphenylammonium)
 aqua-oxido-octathiotritungstate, (Me3PhN)2[W3OS8(H2O)]
;
_journal_issue 2
_journal_name_full 'Zeitschrift f\"ur Kristallographie - New Crystal Structures'
_journal_page_first 389
_journal_page_last 390
_journal_paper_doi 10.1515/ncrs-2023-0027
_journal_volume 238
_journal_year 2023
_chemical_formula_sum 'C18 H30 N2 O2 S8 W3'
_chemical_formula_weight 1114.47
_space_group_crystal_system orthorhombic
_space_group_IT_number 62
_space_group_name_Hall '-P 2ac 2n'
_space_group_name_H-M_alt 'P n m a'
_atom_sites_solution_hydrogens mixed
_cell_angle_alpha 90
_cell_angle_beta 90
_cell_angle_gamma 90
_cell_formula_units_Z 4
_cell_length_a 17.0254(13)
_cell_length_b 15.2534(10)
_cell_length_c 11.8789(9)
_cell_measurement_reflns_used 9898
_cell_measurement_temperature 223(2)
_cell_measurement_theta_max 28.27
_cell_measurement_theta_min 2.48
_cell_volume 3084.9(4)
_computing_cell_refinement 'Bruker SAINT (Bruker, 2012)'
_computing_data_collection 'Bruker APEX2 (Bruker, 2012)'
_computing_data_reduction 'Bruker SAINT (Bruker, 2012)'
_computing_molecular_graphics 'Diamond 4.6 (Brandenburg, 2015)'
_computing_publication_material 'WinGX (Farrugia, 2012)'
_computing_structure_refinement SHELXL-2019/2
_computing_structure_solution 'SHELXT (Sheldrick, 2015)'
_diffrn_ambient_temperature 223(2)
_diffrn_measured_fraction_theta_full 0.998
_diffrn_measured_fraction_theta_max 0.995
_diffrn_measurement_device_type 'Bruker APEX-II CCD'
_diffrn_measurement_method '\f and \w scans'
_diffrn_radiation_type MoK\a
_diffrn_radiation_wavelength 0.71073
_diffrn_reflns_av_R_equivalents 0.0399
_diffrn_reflns_av_unetI/netI 0.0285
_diffrn_reflns_Laue_measured_fraction_full 0.998
_diffrn_reflns_Laue_measured_fraction_max 0.995
_diffrn_reflns_limit_h_max 22
_diffrn_reflns_limit_h_min -22
_diffrn_reflns_limit_k_max 20
_diffrn_reflns_limit_k_min -19
_diffrn_reflns_limit_l_max 15
_diffrn_reflns_limit_l_min -15
_diffrn_reflns_number 26108
_diffrn_reflns_point_group_measured_fraction_full 0.998
_diffrn_reflns_point_group_measured_fraction_max 0.995
_diffrn_reflns_theta_full 25.242
_diffrn_reflns_theta_max 28.339
_diffrn_reflns_theta_min 2.393
_diffrn_source 'sealed tube'
_exptl_absorpt_coefficient_mu 11.720
_exptl_absorpt_correction_T_max 0.7457
_exptl_absorpt_correction_T_min 0.2835
_exptl_absorpt_correction_type multi-scan
_exptl_absorpt_process_details '(SADABS; Bruker, 2014)'
_exptl_crystal_colour orange
_exptl_crystal_density_diffrn 2.400
_exptl_crystal_description block
_exptl_crystal_F_000 2072
_exptl_crystal_size_max 0.263
_exptl_crystal_size_mid 0.260
_exptl_crystal_size_min 0.050
_refine_diff_density_max 5.510
_refine_diff_density_min -2.381
_refine_diff_density_rms 0.373
_refine_ls_extinction_coef .
_refine_ls_extinction_method none
_refine_ls_goodness_of_fit_ref 1.099
_refine_ls_hydrogen_treatment mixed
_refine_ls_matrix_type full
_refine_ls_number_parameters 169
_refine_ls_number_reflns 3972
_refine_ls_number_restraints 2
_refine_ls_restrained_S_all 1.098
_refine_ls_R_factor_all 0.0406
_refine_ls_R_factor_gt 0.0342
_refine_ls_shift/su_max 0.001
_refine_ls_shift/su_mean 0.000
_refine_ls_structure_factor_coef Fsqd
_refine_ls_weighting_details 'w=1/[\s^2^(Fo^2^)+(0.0366P)^2^+16.1059P] where P=(Fo^2^+2Fc^2^)/3'
_refine_ls_weighting_scheme calc
_refine_ls_wR_factor_gt 0.0820
_refine_ls_wR_factor_ref 0.0856
_reflns_Friedel_coverage 0.000
_reflns_Friedel_fraction_full .
_reflns_Friedel_fraction_max .
_reflns_number_gt 3521
_reflns_number_total 3972
_reflns_threshold_expression 'I > 2\s(I)'
_cod_data_source_file suppl_j_ncrs-2023-0027_suppl.cif
_cod_data_source_block (PhMe3N)2[W3OS8(H2O)]
_cod_database_code 8107449
_shelx_space_group_comment
;
The symmetry employed for this shelxl refinement is uniquely defined
by the following loop, which should always be used as a source of
symmetry information in preference to the above space-group names.
They are only intended as comments.
;
_shelx_estimated_absorpt_t_min 0.149
_shelx_estimated_absorpt_t_max 0.592
_publcif_funding_html
;
;

loop_
_space_group_symop_operation_xyz
'x, y, z'
'-x+1/2, -y, z+1/2'
'-x, y+1/2, -z'
'x+1/2, -y+1/2, -z+1/2'
'-x, -y, -z'
'x-1/2, y, -z-1/2'
'x, -y-1/2, z'
'-x-1/2, y-1/2, z-1/2'

loop_
_atom_site_label
_atom_site_type_symbol
_atom_site_fract_x
_atom_site_fract_y
_atom_site_fract_z
_atom_site_U_iso_or_equiv
_atom_site_adp_type
_atom_site_occupancy
_atom_site_site_symmetry_order
_atom_site_calc_flag
_atom_site_refinement_flags_posn
_atom_site_refinement_flags_adp
_atom_site_refinement_flags_occupancy
_atom_site_disorder_assembly
_atom_site_disorder_group
W1 W 0.46330(2) 0.750000 0.49610(3) 0.02793(9) Uani 1 2 d S T P . .
W2 W 0.59309(2) 0.750000 0.66154(3) 0.03030(10) Uani 1 2 d S T P . .
W3 W 0.37085(2) 0.750000 0.28474(3) 0.03769(11) Uani 1 2 d S T P . .
S1 S 0.54165(9) 0.63188(9) 0.57475(13) 0.0338(3) Uani 1 1 d . . . . .
S2 S 0.42154(10) 0.63197(10) 0.37335(13) 0.0360(3) Uani 1 1 d . . . . .
S3 S 0.56166(18) 0.750000 0.8372(2) 0.0477(6) Uani 1 2 d S T P . .
S4 S 0.71846(16) 0.750000 0.6402(3) 0.0509(6) Uani 1 2 d S T P . .
S5 S 0.2443(2) 0.750000 0.2966(3) 0.0708(9) Uani 1 2 d S T P . .
S6 S 0.4089(2) 0.750000 0.1126(2) 0.0682(9) Uani 1 2 d S T P . .
O1 O 0.3868(4) 0.750000 0.5898(5) 0.0384(14) Uani 1 2 d S T P . .
O2 O 0.5754(8) 0.750000 0.3583(9) 0.083(3) Uani 1 2 d DS T P . .
H2W H 0.587(7) 0.7943(13) 0.321(6) 0.125 Uiso 1 1 d D U . . .
N1 N 0.2213(4) 0.5250(4) 0.5778(4) 0.0405(12) Uani 1 1 d . . . . .
C1 C 0.1646(4) 0.5118(4) 0.4834(5) 0.0385(14) Uani 1 1 d . . . . .
C2 C 0.1579(5) 0.4309(5) 0.4328(8) 0.060(2) Uani 1 1 d . . . . .
H2 H 0.190023 0.384154 0.455949 0.072 Uiso 1 1 calc R U . . .
C3 C 0.1034(6) 0.4187(7) 0.3474(9) 0.074(3) Uani 1 1 d . . . . .
H3 H 0.099155 0.363888 0.311695 0.088 Uiso 1 1 calc R U . . .
C4 C 0.0563(6) 0.4856(7) 0.3157(8) 0.070(3) Uani 1 1 d . . . . .
H4 H 0.019440 0.477068 0.257812 0.083 Uiso 1 1 calc R U . . .
C5 C 0.0617(6) 0.5641(7) 0.3662(8) 0.078(3) Uani 1 1 d . . . . .
H5 H 0.028100 0.609860 0.343901 0.094 Uiso 1 1 calc R U . . .
C6 C 0.1162(6) 0.5785(6) 0.4509(8) 0.067(2) Uani 1 1 d . . . . .
H6 H 0.119856 0.633742 0.485584 0.081 Uiso 1 1 calc R U . . .
C7 C 0.1786(6) 0.5098(6) 0.6873(6) 0.071(3) Uani 1 1 d . . . . .
H7A H 0.134549 0.550006 0.692709 0.106 Uiso 1 1 calc R U . . .
H7B H 0.214189 0.519804 0.749704 0.106 Uiso 1 1 calc R U . . .
H7C H 0.159427 0.449965 0.689881 0.106 Uiso 1 1 calc R U . . .
C8 C 0.2532(5) 0.6171(5) 0.5807(7) 0.0529(19) Uani 1 1 d . . . . .
H8A H 0.276571 0.631189 0.508490 0.079 Uiso 1 1 calc R U . . .
H8B H 0.292748 0.621692 0.639237 0.079 Uiso 1 1 calc R U . . .
H8C H 0.210814 0.657847 0.596393 0.079 Uiso 1 1 calc R U . . .
C9 C 0.2903(6) 0.4645(7) 0.5694(10) 0.089(4) Uani 1 1 d . . . . .
H9A H 0.272783 0.404367 0.578566 0.134 Uiso 1 1 calc R U . . .
H9B H 0.327932 0.478605 0.628025 0.134 Uiso 1 1 calc R U . . .
H9C H 0.314951 0.471202 0.496326 0.134 Uiso 1 1 calc R U . . .

loop_
_atom_site_aniso_label
_atom_site_aniso_U_11
_atom_site_aniso_U_22
_atom_site_aniso_U_33
_atom_site_aniso_U_23
_atom_site_aniso_U_13
_atom_site_aniso_U_12
W1 0.02618(17) 0.02551(16) 0.03209(16) 0.000 -0.00084(12) 0.000
W2 0.02849(18) 0.03039(17) 0.03203(17) 0.000 -0.00354(12) 0.000
W3 0.0442(2) 0.0369(2) 0.03199(18) 0.000 -0.00849(14) 0.000
S1 0.0375(8) 0.0247(7) 0.0391(7) 0.0010(5) -0.0043(6) 0.0030(6)
S2 0.0445(9) 0.0279(7) 0.0357(7) -0.0032(6) -0.0020(6) -0.0028(6)
S3 0.0567(16) 0.0547(15) 0.0316(11) 0.000 -0.0015(10) 0.000
S4 0.0291(12) 0.0573(15) 0.0662(16) 0.000 -0.0020(11) 0.000
S5 0.0453(18) 0.079(2) 0.088(2) 0.000 -0.0247(16) 0.000
S6 0.112(3) 0.0619(18) 0.0305(12) 0.000 -0.0027(14) 0.000
O1 0.032(3) 0.044(3) 0.039(3) 0.000 0.002(3) 0.000
O2 0.091(8) 0.082(7) 0.077(7) 0.000 0.016(6) 0.000
N1 0.048(3) 0.037(3) 0.037(3) 0.001(2) 0.006(2) 0.004(2)
C1 0.038(4) 0.036(3) 0.041(3) 0.000(3) 0.012(3) 0.001(3)
C2 0.057(5) 0.043(4) 0.081(6) -0.011(4) 0.001(4) -0.004(4)
C3 0.067(6) 0.066(6) 0.088(7) -0.027(5) -0.003(5) -0.019(5)
C4 0.051(5) 0.098(7) 0.059(5) -0.015(5) -0.003(4) -0.013(5)
C5 0.079(7) 0.087(7) 0.070(6) -0.010(5) -0.031(5) 0.027(6)
C6 0.087(7) 0.050(5) 0.064(5) -0.015(4) -0.020(5) 0.021(5)
C7 0.104(8) 0.070(6) 0.038(4) 0.007(4) 0.017(4) -0.031(5)
C8 0.045(4) 0.056(4) 0.057(4) 0.004(3) 0.006(3) -0.021(4)
C9 0.076(7) 0.090(7) 0.102(8) -0.030(6) -0.032(6) 0.048(6)

loop_
_atom_type_symbol
_atom_type_description
_atom_type_scat_dispersion_real
_atom_type_scat_dispersion_imag
_atom_type_scat_source
C C 0.0033 0.0016 'International Tables Vol C Tables 4.2.6.8 and 6.1.1.4'
H H 0.0000 0.0000 'International Tables Vol C Tables 4.2.6.8 and 6.1.1.4'
N N 0.0061 0.0033 'International Tables Vol C Tables 4.2.6.8 and 6.1.1.4'
S S 0.1246 0.1234 'International Tables Vol C Tables 4.2.6.8 and 6.1.1.4'
W W -0.8490 6.8722 'International Tables Vol C Tables 4.2.6.8 and 6.1.1.4'
O O 0.0106 0.0060 'International Tables Vol C Tables 4.2.6.8 and 6.1.1.4'

loop_
_geom_angle_atom_site_label_1
_geom_angle_atom_site_label_2
_geom_angle_atom_site_label_3
_geom_angle
_geom_angle_site_symmetry_1
_geom_angle_site_symmetry_3
O1 W1 S2 99.68(15) . 7_575
O1 W1 S2 99.68(15) . .
S2 W1 S2 95.96(8) 7_575 .
O1 W1 S1 99.64(15) . 7_575
S2 W1 S1 80.88(5) 7_575 7_575
S2 W1 S1 160.68(6) . 7_575
O1 W1 S1 99.64(15) . .
S2 W1 S1 160.68(6) 7_575 .
S2 W1 S1 80.88(5) . .
S1 W1 S1 95.78(7) 7_575 .
O1 W1 O2 179.9(4) . .
S2 W1 O2 80.3(2) 7_575 .
S2 W1 O2 80.3(2) . .
S1 W1 O2 80.4(2) 7_575 .
S1 W1 O2 80.4(2) . .
O1 W1 W2 97.8(2) . .
S2 W1 W2 128.25(4) 7_575 .
S2 W1 W2 128.25(4) . .
S1 W1 W2 48.24(4) 7_575 .
S1 W1 W2 48.24(4) . .
O2 W1 W2 82.3(3) . .
O1 W1 W3 98.5(2) . .
S2 W1 W3 48.27(4) 7_575 .
S2 W1 W3 48.27(4) . .
S1 W1 W3 128.15(4) 7_575 .
S1 W1 W3 128.15(4) . .
O2 W1 W3 81.5(3) . .
W2 W1 W3 163.731(17) . .
S4 W2 S3 111.15(12) . .
S4 W2 S1 109.40(6) . 7_575
S3 W2 S1 110.29(6) . 7_575
S4 W2 S1 109.39(6) . .
S3 W2 S1 110.29(6) . .
S1 W2 S1 106.20(8) 7_575 .
S4 W2 W1 131.58(8) . .
S3 W2 W1 117.26(8) . .
S1 W2 W1 53.52(4) 7_575 .
S1 W2 W1 53.52(4) . .
S6 W3 S5 111.32(15) . .
S6 W3 S2 109.21(7) . 7_575
S5 W3 S2 110.56(7) . 7_575
S6 W3 S2 109.21(7) . .
S5 W3 S2 110.56(7) . .
S2 W3 S2 105.81(8) 7_575 .
S6 W3 W1 130.33(11) . .
S5 W3 W1 118.35(10) . .
S2 W3 W1 53.25(4) 7_575 .
S2 W3 W1 53.25(4) . .
W2 S1 W1 78.25(5) . .
W3 S2 W1 78.47(5) . .
W1 O2 H2W 122(6) . .
W1 O2 H2W 122(6) . 7_575
H2W O2 H2W 108(6) . 7_575
C1 N1 C9 112.0(6) . .
C1 N1 C8 112.1(5) . .
C9 N1 C8 107.1(7) . .
C1 N1 C7 108.4(6) . .
C9 N1 C7 110.0(7) . .
C8 N1 C7 107.3(6) . .
C6 C1 C2 119.6(8) . .
C6 C1 N1 120.1(6) . .
C2 C1 N1 120.2(7) . .
C1 C2 C3 119.7(8) . .
C1 C2 H2 120.1 . .
C3 C2 H2 120.1 . .
C4 C3 C2 120.0(8) . .
C4 C3 H3 120.0 . .
C2 C3 H3 120.0 . .
C5 C4 C3 120.6(9) . .
C5 C4 H4 119.7 . .
C3 C4 H4 119.7 . .
C4 C5 C6 120.7(9) . .
C4 C5 H5 119.6 . .
C6 C5 H5 119.6 . .
C1 C6 C5 119.4(8) . .
C1 C6 H6 120.3 . .
C5 C6 H6 120.3 . .
N1 C7 H7A 109.5 . .
N1 C7 H7B 109.5 . .
H7A C7 H7B 109.5 . .
N1 C7 H7C 109.5 . .
H7A C7 H7C 109.5 . .
H7B C7 H7C 109.5 . .
N1 C8 H8A 109.5 . .
N1 C8 H8B 109.5 . .
H8A C8 H8B 109.5 . .
N1 C8 H8C 109.5 . .
H8A C8 H8C 109.5 . .
H8B C8 H8C 109.5 . .
N1 C9 H9A 109.5 . .
N1 C9 H9B 109.5 . .
H9A C9 H9B 109.5 . .
N1 C9 H9C 109.5 . .
H9A C9 H9C 109.5 . .
H9B C9 H9C 109.5 . .

loop_
_geom_bond_atom_site_label_1
_geom_bond_atom_site_label_2
_geom_bond_distance
_geom_bond_site_symmetry_2
W1 O1 1.713(6) .
W1 S2 2.4233(15) 7_575
W1 S2 2.4234(15) .
W1 S1 2.4287(15) 7_575
W1 S1 2.4288(15) .
W1 O2 2.515(11) .
W1 W2 2.9574(5) .
W1 W3 2.9633(5) .
W2 S4 2.149(3) .
W2 S3 2.154(2) .
W2 S1 2.2531(15) 7_575
W2 S1 2.2531(15) .
W3 S6 2.145(3) .
W3 S5 2.158(4) .
W3 S2 2.2570(16) 7_575
W3 S2 2.2570(16) .
O2 H2W 0.83(2) .
O2 H2W 0.83(2) 7_575
N1 C1 1.493(9) .
N1 C9 1.497(10) .
N1 C8 1.508(9) .
N1 C7 1.508(9) .
C1 C6 1.366(10) .
C1 C2 1.378(10) .
C2 C3 1.387(13) .
C2 H2 0.9400 .
C3 C4 1.351(14) .
C3 H3 0.9400 .
C4 C5 1.343(13) .
C4 H4 0.9400 .
C5 C6 1.386(12) .
C5 H5 0.9400 .
C6 H6 0.9400 .
C7 H7A 0.9700 .
C7 H7B 0.9700 .
C7 H7C 0.9700 .
C8 H8A 0.9700 .
C8 H8B 0.9700 .
C8 H8C 0.9700 .
C9 H9A 0.9700 .
C9 H9B 0.9700 .
C9 H9C 0.9700 .
